data_2019285
loop_
_publ_author_name
'Lieberman, Craig M.'
'Filatov, Alexander S.'
'Vreshch, Volodimir D.'
'Dikarev, Evgeny V.'

_publ_section_title
;
 Bis(1,1,1,5,5,5-hexafluoropentane-2,4-dionato)tetrakis(\m~4~-1,1,1,5,5,5-hexafluoropentane-2,2,4,4-tetraolato)copper(II)octatin(II):
 a prospective precursor for Cu-doped SnO~2~ films
;
_journal_coeditor_code FA3323
_journal_issue 12
_journal_name_full 'Acta Crystallographica Section C'
_journal_page_first 1427
_journal_page_last 1430
_journal_paper_doi 10.1107/S0108270113025717
_journal_volume 69
_journal_year 2013
_chemical_formula_iupac '[Cu1 Sn8 (C5 H F6 O2)2 (C5 H2 F6 O4)4]'
_chemical_formula_moiety 'C10 H2 Cu F12 O4, 2(C10 H4 F12 O8 Sn4)'
_chemical_formula_sum 'C30 H10 Cu F36 O20 Sn8'
_chemical_formula_weight 2387.61
_chemical_name_systematic
Bis(1,1,1,5,5,5-hexafluoropentane-2,4-dionato)tetrakis(\m~4~-1,1,1,5,5,5-hexafluoropentane-2,2,4,4-tetraolato)copper(II)octatin(II)
_space_group_IT_number 14
_symmetry_cell_setting monoclinic
_symmetry_space_group_name_Hall '-P 2ybc'
_symmetry_space_group_name_H-M 'P 1 21/c 1'
_atom_sites_solution_hydrogens geom
_atom_sites_solution_primary direct
_atom_sites_solution_secondary difmap
_audit_creation_method SHELXL-97
_cell_angle_alpha 90.00
_cell_angle_beta 113.331(3)
_cell_angle_gamma 90.00
_cell_formula_units_Z 2
_cell_length_a 16.716(4)
_cell_length_b 12.535(3)
_cell_length_c 15.232(4)
_cell_measurement_reflns_used 8340
_cell_measurement_temperature 293(2)
_cell_measurement_theta_max 28.53
_cell_measurement_theta_min 2.18
_cell_volume 2930.7(13)
_computing_cell_refinement 'SAINT (Bruker, 2003)'
_computing_data_collection 'SMART (Bruker, 2003)'
_computing_data_reduction 'SAINT (Bruker, 2003)'
_computing_molecular_graphics 'SHELXTL (Bruker, 2003)'
_computing_publication_material 'SHELXTL (Bruker, 2003)'
_computing_structure_refinement 'SHELXTL (Bruker, 2003)'
_computing_structure_solution 'SHELXTL (Bruker, 2003)'
_diffrn_ambient_temperature 293(2)
_diffrn_measured_fraction_theta_full 0.999
_diffrn_measured_fraction_theta_max 0.927
_diffrn_measurement_device_type 'Bruker SMART APEX CCD area-detector'
_diffrn_measurement_method '0.30\% \w scans'
_diffrn_radiation_monochromator graphite
_diffrn_radiation_source 'fine-focus sealed tube'
_diffrn_radiation_type Mo-K\a
_diffrn_radiation_wavelength 0.71073
_diffrn_reflns_av_R_equivalents 0.0323
_diffrn_reflns_av_sigmaI/netI 0.0289
_diffrn_reflns_limit_h_max 22
_diffrn_reflns_limit_h_min -22
_diffrn_reflns_limit_k_max 16
_diffrn_reflns_limit_k_min -16
_diffrn_reflns_limit_l_max 19
_diffrn_reflns_limit_l_min -19
_diffrn_reflns_number 22479
_diffrn_reflns_theta_full 25.00
_diffrn_reflns_theta_max 28.70
_diffrn_reflns_theta_min 2.10
_exptl_absorpt_coefficient_mu 3.884
_exptl_absorpt_correction_T_max 0.7464
_exptl_absorpt_correction_T_min 0.2988
_exptl_absorpt_correction_type multi-scan
_exptl_absorpt_process_details
;
(SADABS; Bruker, 2003)
;
_exptl_crystal_colour green
_exptl_crystal_density_diffrn 2.706
_exptl_crystal_density_method 'not measured'
_exptl_crystal_description block
_exptl_crystal_F_000 2206
_exptl_crystal_size_max 0.41
_exptl_crystal_size_mid 0.32
_exptl_crystal_size_min 0.08
_refine_diff_density_max 0.686
_refine_diff_density_min -0.942
_refine_ls_extinction_coef 0.00174(9)
_refine_ls_extinction_expression Fc^*^=kFc[1+0.001xFc^2^\l^3^/sin(2\q)]^-1/4^
_refine_ls_extinction_method 'SHELXTL (Bruker, 2003)'
_refine_ls_goodness_of_fit_ref 1.042
_refine_ls_hydrogen_treatment constr
_refine_ls_matrix_type full
_refine_ls_number_parameters 485
_refine_ls_number_reflns 7021
_refine_ls_number_restraints 72
_refine_ls_restrained_S_all 1.062
_refine_ls_R_factor_all 0.0336
_refine_ls_R_factor_gt 0.0274
_refine_ls_shift/su_max 0.001
_refine_ls_shift/su_mean 0.000
_refine_ls_structure_factor_coef Fsqd
_refine_ls_weighting_details 'calc w=1/[\s^2^(Fo^2^)+(0.0340P)^2^+1.9804P] where P=(Fo^2^+2Fc^2^)/3'
_refine_ls_weighting_scheme calc
_refine_ls_wR_factor_gt 0.0667
_refine_ls_wR_factor_ref 0.0711
_reflns_number_gt 6002
_reflns_number_total 7021
_reflns_threshold_expression I>2\s(I)
_cod_data_source_file fa3323.cif
_cod_data_source_block I
_cod_original_cell_volume 2930.6(12)
_cod_original_sg_symbol_H-M 'P 21/c'
_cod_database_code 2019285

loop_
_symmetry_equiv_pos_as_xyz
'x, y, z'
'-x, y+1/2, -z+1/2'
'-x, -y, -z'
'x, -y-1/2, z-1/2'

loop_
_atom_site_type_symbol
_atom_site_label
_atom_site_fract_x
_atom_site_fract_y
_atom_site_fract_z
_atom_site_U_iso_or_equiv
_atom_site_adp_type
_atom_site_calc_flag
_atom_site_refinement_flags
_atom_site_occupancy
_atom_site_symmetry_multiplicity
_atom_site_disorder_assembly
_atom_site_disorder_group
Sn Sn1 0.684173(15) 0.752594(19) 0.357845(16) 0.04280(8) Uani d . 1 1 . .
Sn Sn2 0.722793(15) 0.662221(19) 0.605542(16) 0.04115(7) Uani d . 1 1 . .
Sn Sn3 0.954002(15) 0.67365(2) 0.641146(16) 0.04504(8) Uani d . 1 1 . .
Sn Sn4 0.876168(16) 0.57890(2) 0.393423(16) 0.04587(8) Uani d . 1 1 . .
Cu Cu1 0.5000 0.5000 0.5000 0.0600(2) Uani d S 1 2 . .
O O1 0.4189(2) 0.51489(19) 0.36893(18) 0.0595(7) Uani d . 1 1 B .
O O2 0.50640(18) 0.65192(18) 0.51989(17) 0.0508(6) Uani d . 1 1 A .
O O3 0.65463(16) 0.5836(2) 0.47029(17) 0.0508(6) Uani d . 1 1 . .
O O4 0.74531(15) 0.59573(18) 0.39061(16) 0.0415(5) Uani d . 1 1 . .
O O5 0.83692(15) 0.57699(19) 0.60977(17) 0.0463(5) Uani d . 1 1 . .
O O6 0.90733(17) 0.4984(2) 0.52585(18) 0.0519(6) Uani d . 1 1 . .
O O7 0.73745(15) 0.78600(19) 0.50852(15) 0.0425(5) Uani d . 1 1 . .
O O8 0.86137(16) 0.7866(2) 0.64342(15) 0.0448(5) Uani d . 1 1 . .
O O9 0.80713(16) 0.7857(2) 0.36022(16) 0.0480(6) Uani d . 1 1 . .
O O10 0.91559(16) 0.71384(19) 0.49138(15) 0.0433(5) Uani d . 1 1 . .
C C2 0.3957(3) 0.6016(3) 0.3251(3) 0.0532(9) Uani d . 1 1 . .
C C3 0.4155(3) 0.7026(3) 0.3617(3) 0.0613(11) Uani d . 1 1 A .
H H3 0.3929 0.7608 0.3217 0.074 Uiso calc R 1 1 . .
C C4 0.4681(2) 0.7197(3) 0.4563(3) 0.0473(8) Uani d . 1 1 . .
C C6 0.6297(3) 0.4715(3) 0.3372(3) 0.0556(9) Uani d . 1 1 . .
C C7 0.6988(2) 0.5251(3) 0.4263(2) 0.0437(7) Uani d . 1 1 . .
C C8 0.7584(3) 0.4395(3) 0.4904(3) 0.0525(9) Uani d . 1 1 . .
H H8A 0.7700 0.3868 0.4504 0.063 Uiso calc R 1 1 . .
H H8B 0.7279 0.4038 0.5246 0.063 Uiso calc R 1 1 . .
C C9 0.8454(2) 0.4811(3) 0.5633(2) 0.0464(8) Uani d . 1 1 . .
C C10 0.8811(3) 0.3966(3) 0.6434(3) 0.0609(10) Uani d . 1 1 . .
C C11 0.7772(2) 0.9429(3) 0.6031(2) 0.0485(8) Uani d . 1 1 . .
C C12 0.8116(2) 0.8473(3) 0.5646(2) 0.0404(7) Uani d . 1 1 . .
C C13 0.8619(2) 0.8907(3) 0.5078(2) 0.0440(7) Uani d . 1 1 . .
H H13A 0.9175 0.9179 0.5524 0.053 Uiso calc R 1 1 . .
H H13B 0.8297 0.9503 0.4694 0.053 Uiso calc R 1 1 . .
C C14 0.8789(2) 0.8101(3) 0.4421(2) 0.0421(7) Uani d . 1 1 . .
C C15 0.9473(3) 0.8577(3) 0.4085(3) 0.0527(9) Uani d . 1 1 . .
C C5 0.4868(3) 0.8347(3) 0.4919(3) 0.0619(10) Uani d DU 1 1 A 1
F F1 0.5674(4) 0.8541(7) 0.5307(15) 0.144(6) Uani d PDU 0.50 1 A 1
F F2 0.4566(12) 0.8491(7) 0.5598(10) 0.130(3) Uani d PDU 0.50 1 A 1
F F3 0.4440(9) 0.9050(5) 0.4284(6) 0.107(4) Uani d PDU 0.50 1 A 1
F F1X 0.5362(9) 0.8432(6) 0.5809(5) 0.109(4) Uani d PD 0.50 1 A 2
F F2X 0.4195(5) 0.8884(8) 0.4777(12) 0.125(4) Uani d PD 0.50 1 A 2
F F3X 0.5277(11) 0.8858(7) 0.4437(10) 0.126(3) Uani d PD 0.50 1 A 2
C C1 0.3392(3) 0.5887(3) 0.2185(3) 0.0715(13) Uani d DU 1 1 B 1
F F4 0.3318(11) 0.6725(7) 0.1638(7) 0.139(6) Uani d PDU 0.50 1 B 1
F F5 0.2645(7) 0.5429(11) 0.2013(12) 0.115(5) Uani d PDU 0.50 1 B 1
F F6 0.3768(7) 0.5174(7) 0.1811(6) 0.087(3) Uani d PDU 0.50 1 B 1
F F4X 0.2867(7) 0.6736(6) 0.1878(6) 0.115(4) Uani d PD 0.50 1 B 2
F F5X 0.2821(6) 0.5123(8) 0.2061(11) 0.092(4) Uani d PD 0.50 1 B 2
F F6X 0.3824(8) 0.5681(13) 0.1669(8) 0.172(8) Uani d PD 0.50 1 B 2
F F7 0.73584(15) 0.91254(19) 0.65804(16) 0.0609(6) Uani d . 1 1 . .
F F8 0.72132(18) 1.0016(2) 0.53164(17) 0.0718(7) Uani d . 1 1 . .
F F9 0.84192(17) 1.00768(18) 0.65598(17) 0.0658(6) Uani d . 1 1 . .
F F10 0.9220(2) 0.9522(2) 0.3658(2) 0.0784(7) Uani d . 1 1 . .
F F11 1.02471(16) 0.8712(2) 0.48021(17) 0.0709(7) Uani d . 1 1 . .
F F12 0.95949(17) 0.7935(2) 0.34485(17) 0.0706(7) Uani d . 1 1 . .
F F13 0.57335(16) 0.5415(2) 0.27939(17) 0.0723(7) Uani d . 1 1 . .
F F14 0.58367(18) 0.3982(2) 0.3600(2) 0.0819(8) Uani d . 1 1 . .
F F15 0.66715(18) 0.4213(2) 0.28552(18) 0.0726(7) Uani d . 1 1 . .
F F16 0.83044(19) 0.3855(2) 0.6919(2) 0.0823(8) Uani d . 1 1 . .
F F17 0.8861(2) 0.3013(2) 0.6074(2) 0.0930(9) Uani d . 1 1 . .
F F18 0.96074(17) 0.4219(2) 0.70774(18) 0.0748(7) Uani d . 1 1 . .

loop_
_atom_site_aniso_label
_atom_site_aniso_U_11
_atom_site_aniso_U_22
_atom_site_aniso_U_33
_atom_site_aniso_U_12
_atom_site_aniso_U_13
_atom_site_aniso_U_23
Sn1 0.03952(13) 0.04925(14) 0.03276(12) 0.00568(10) 0.00701(9) -0.00056(9)
Sn2 0.04109(13) 0.04987(14) 0.03410(12) 0.00357(10) 0.01661(10) -0.00235(9)
Sn3 0.03698(13) 0.06191(16) 0.03252(12) 0.01043(10) 0.00982(9) 0.00194(9)
Sn4 0.05030(14) 0.05373(15) 0.03582(12) 0.00782(11) 0.01946(10) -0.00474(10)
Cu1 0.0848(5) 0.0310(3) 0.0409(3) 0.0047(3) 0.0001(3) 0.0025(2)
O1 0.0807(19) 0.0349(12) 0.0444(13) -0.0015(12) 0.0051(13) 0.0065(10)
O2 0.0631(16) 0.0351(12) 0.0443(13) 0.0048(11) 0.0109(12) 0.0019(10)
O3 0.0436(13) 0.0633(16) 0.0426(13) 0.0050(12) 0.0140(11) -0.0115(11)
O4 0.0410(12) 0.0401(12) 0.0408(12) 0.0000(10) 0.0133(10) -0.0039(9)
O5 0.0454(13) 0.0481(14) 0.0417(12) 0.0102(11) 0.0132(10) -0.0012(10)
O6 0.0545(15) 0.0555(15) 0.0481(14) 0.0121(12) 0.0231(12) 0.0064(11)
O7 0.0438(13) 0.0474(13) 0.0359(11) -0.0003(10) 0.0152(10) -0.0051(10)
O8 0.0498(14) 0.0524(14) 0.0311(11) 0.0100(11) 0.0147(10) 0.0020(10)
O9 0.0501(14) 0.0617(15) 0.0314(11) -0.0015(12) 0.0153(10) -0.0010(10)
O10 0.0491(13) 0.0482(13) 0.0333(11) 0.0045(11) 0.0170(10) 0.0003(9)
C2 0.057(2) 0.0413(19) 0.049(2) -0.0028(17) 0.0085(17) 0.0079(15)
C3 0.071(3) 0.0374(18) 0.054(2) -0.0014(18) 0.0025(19) 0.0111(16)
C4 0.050(2) 0.0306(16) 0.057(2) 0.0018(14) 0.0162(17) 0.0021(14)
C6 0.058(2) 0.055(2) 0.052(2) -0.0130(19) 0.0208(19) -0.0135(17)
C7 0.0463(19) 0.0465(18) 0.0388(17) -0.0019(15) 0.0176(14) -0.0062(14)
C8 0.061(2) 0.0450(19) 0.055(2) 0.0008(17) 0.0269(18) -0.0022(16)
C9 0.053(2) 0.0447(18) 0.0436(18) 0.0124(16) 0.0221(16) 0.0039(14)
C10 0.070(3) 0.057(2) 0.061(2) 0.019(2) 0.033(2) 0.0127(19)
C11 0.053(2) 0.050(2) 0.0398(18) 0.0081(17) 0.0158(16) -0.0057(15)
C12 0.0425(17) 0.0437(17) 0.0315(15) 0.0045(14) 0.0109(13) -0.0039(12)
C13 0.0476(19) 0.0432(18) 0.0398(17) -0.0017(15) 0.0158(15) -0.0004(14)
C14 0.0447(18) 0.0479(18) 0.0350(16) 0.0016(15) 0.0170(14) 0.0029(13)
C15 0.054(2) 0.064(2) 0.0455(19) -0.0078(18) 0.0249(17) -0.0020(17)
C5 0.063(3) 0.041(2) 0.073(3) 0.0061(18) 0.017(2) -0.0038(18)
F1 0.046(3) 0.049(4) 0.287(17) -0.010(3) 0.014(6) -0.037(9)
F2 0.215(12) 0.076(5) 0.140(8) 0.022(7) 0.112(9) -0.016(5)
F3 0.161(10) 0.034(3) 0.083(5) 0.016(5) 0.003(5) 0.004(3)
F1X 0.134(8) 0.054(4) 0.081(5) 0.007(6) -0.020(5) -0.027(3)
F2X 0.067(4) 0.079(7) 0.203(13) 0.037(4) 0.024(7) -0.046(7)
F3X 0.185(10) 0.055(5) 0.185(10) -0.044(6) 0.122(9) -0.028(5)
C1 0.082(3) 0.056(2) 0.052(2) -0.008(2) 0.000(2) 0.0107(19)
F4 0.265(16) 0.064(4) 0.047(4) -0.015(6) 0.019(7) 0.019(3)
F5 0.055(4) 0.205(14) 0.066(6) -0.015(6) 0.004(4) -0.001(9)
F6 0.110(6) 0.107(5) 0.038(4) 0.005(4) 0.023(3) -0.008(3)
F4X 0.145(8) 0.071(5) 0.055(5) 0.010(5) -0.039(5) 0.019(3)
F5X 0.102(8) 0.058(3) 0.068(5) -0.031(4) -0.018(5) 0.007(3)
F6X 0.095(6) 0.37(2) 0.044(4) -0.058(11) 0.020(4) 0.041(10)
F7 0.0660(14) 0.0692(15) 0.0554(13) 0.0069(11) 0.0323(11) -0.0126(11)
F8 0.0825(17) 0.0670(15) 0.0581(13) 0.0329(13) 0.0194(13) 0.0014(11)
F9 0.0778(16) 0.0560(13) 0.0607(14) -0.0093(12) 0.0242(12) -0.0219(11)
F10 0.096(2) 0.0731(16) 0.0775(17) -0.0051(15) 0.0470(16) 0.0213(14)
F11 0.0543(13) 0.0975(19) 0.0621(14) -0.0185(13) 0.0244(12) -0.0088(13)
F12 0.0749(16) 0.0939(18) 0.0599(14) -0.0091(14) 0.0447(13) -0.0115(13)
F13 0.0609(15) 0.0817(17) 0.0531(13) -0.0076(13) 0.0001(11) -0.0111(12)
F14 0.0785(18) 0.0809(18) 0.0857(19) -0.0359(15) 0.0317(15) -0.0108(15)
F15 0.0857(18) 0.0706(16) 0.0629(15) -0.0133(13) 0.0307(14) -0.0317(12)
F16 0.0885(19) 0.093(2) 0.0782(17) 0.0175(16) 0.0468(16) 0.0356(15)
F17 0.120(2) 0.0517(15) 0.105(2) 0.0318(16) 0.042(2) 0.0131(14)
F18 0.0674(16) 0.0909(19) 0.0611(15) 0.0252(14) 0.0202(13) 0.0260(13)

loop_
_atom_type_symbol
_atom_type_description
_atom_type_scat_dispersion_real
_atom_type_scat_dispersion_imag
_atom_type_scat_source
C C 0.0033 0.0016 'International Tables Vol C Tables 4.2.6.8 and 6.1.1.4'
H H 0.0000 0.0000 'International Tables Vol C Tables 4.2.6.8 and 6.1.1.4'
O O 0.0106 0.0060 'International Tables Vol C Tables 4.2.6.8 and 6.1.1.4'
F F 0.0171 0.0103 'International Tables Vol C Tables 4.2.6.8 and 6.1.1.4'
Cu Cu 0.3201 1.2651 'International Tables Vol C Tables 4.2.6.8 and 6.1.1.4'
Sn Sn -0.6537 1.4246 'International Tables Vol C Tables 4.2.6.8 and 6.1.1.4'

loop_
_geom_angle_atom_site_label_1
_geom_angle_atom_site_label_2
_geom_angle_atom_site_label_3
_geom_angle_site_symmetry_1
_geom_angle_site_symmetry_3
_geom_angle
_geom_angle_publ_flag
O9 Sn1 O7 . . 87.36(9) y
O9 Sn1 O4 . . 78.79(10) y
O7 Sn1 O4 . . 88.44(9) y
O3 Sn2 O5 . . 85.92(9) y
O3 Sn2 O7 . . 80.77(9) y
O5 Sn2 O7 . . 92.08(9) y
O8 Sn3 O10 . . 87.01(8) y
O8 Sn3 O5 . . 77.08(10) y
O10 Sn3 O5 . . 91.85(9) y
O6 Sn4 O10 . . 79.92(9) y
O6 Sn4 O4 . . 86.08(9) y
O10 Sn4 O4 . . 88.13(9) y
O2 Cu1 O2 3_666 . 180.0 ?
O2 Cu1 O1 3_666 3_666 92.28(10) ?
O2 Cu1 O1 . 3_666 87.72(10) y
O2 Cu1 O1 3_666 . 87.72(10) ?
O2 Cu1 O1 . . 92.28(10) y
O1 Cu1 O1 3_666 . 180.00(19) ?
C2 O1 Cu1 . . 125.3(2) ?
C4 O2 Cu1 . . 124.6(2) ?
C7 O3 Sn2 . . 121.4(2) ?
C7 O4 Sn1 . . 111.82(19) ?
C7 O4 Sn4 . . 128.9(2) ?
Sn1 O4 Sn4 . . 117.85(10) ?
C9 O5 Sn2 . . 131.2(2) ?
C9 O5 Sn3 . . 108.5(2) ?
Sn2 O5 Sn3 . . 115.77(11) ?
C9 O6 Sn4 . . 121.6(2) ?
C12 O7 Sn1 . . 129.88(19) ?
C12 O7 Sn2 . . 106.15(18) ?
Sn1 O7 Sn2 . . 117.78(11) ?
C12 O8 Sn3 . . 123.15(19) ?
C14 O9 Sn1 . . 123.98(19) ?
C14 O10 Sn3 . . 129.54(19) ?
C14 O10 Sn4 . . 110.28(18) ?
Sn3 O10 Sn4 . . 115.03(11) ?
O1 C2 C3 . . 127.6(4) ?
O1 C2 C1 . . 113.8(3) ?
C3 C2 C1 . . 118.6(3) ?
C2 C3 C4 . . 121.5(3) ?
C2 C3 H3 . . 119.3 ?
C4 C3 H3 . . 119.3 ?
O2 C4 C3 . . 128.4(3) ?
O2 C4 C5 . . 113.2(3) ?
C3 C4 C5 . . 118.4(3) ?
F14 C6 F13 . . 107.3(3) ?
F14 C6 F15 . . 106.4(3) ?
F13 C6 F15 . . 107.1(3) ?
F14 C6 C7 . . 112.3(3) ?
F13 C6 C7 . . 112.4(3) ?
F15 C6 C7 . . 111.0(3) ?
O3 C7 O4 . . 109.4(3) ?
O3 C7 C8 . . 113.6(3) ?
O4 C7 C8 . . 111.5(3) ?
O3 C7 C6 . . 107.3(3) ?
O4 C7 C6 . . 105.4(3) ?
C8 C7 C6 . . 109.2(3) ?
C7 C8 C9 . . 114.7(3) ?
C7 C8 H8A . . 108.6 ?
C9 C8 H8A . . 108.6 ?
C7 C8 H8B . . 108.6 ?
C9 C8 H8B . . 108.6 ?
H8A C8 H8B . . 107.6 ?
O6 C9 O5 . . 108.0(3) ?
O6 C9 C8 . . 113.9(3) ?
O5 C9 C8 . . 113.2(3) ?
O6 C9 C10 . . 108.4(3) ?
O5 C9 C10 . . 105.6(3) ?
C8 C9 C10 . . 107.3(3) ?
F17 C10 F16 . . 107.0(4) ?
F17 C10 F18 . . 107.9(3) ?
F16 C10 F18 . . 106.5(3) ?
F17 C10 C9 . . 111.0(3) ?
F16 C10 C9 . . 112.2(3) ?
F18 C10 C9 . . 112.1(4) ?
F7 C11 F9 . . 107.0(3) ?
F7 C11 F8 . . 107.4(3) ?
F9 C11 F8 . . 107.1(3) ?
F7 C11 C12 . . 112.4(3) ?
F9 C11 C12 . . 111.5(3) ?
F8 C11 C12 . . 111.2(3) ?
O8 C12 O7 . . 107.8(3) ?
O8 C12 C13 . . 114.2(3) ?
O7 C12 C13 . . 113.4(3) ?
O8 C12 C11 . . 106.4(3) ?
O7 C12 C11 . . 106.3(3) ?
C13 C12 C11 . . 108.2(3) ?
C12 C13 C14 . . 115.1(3) ?
C12 C13 H13A . . 108.5 ?
C14 C13 H13A . . 108.5 ?
C12 C13 H13B . . 108.5 ?
C14 C13 H13B . . 108.5 ?
H13A C13 H13B . . 107.5 ?
O9 C14 O10 . . 109.1(3) ?
O9 C14 C13 . . 114.7(3) ?
O10 C14 C13 . . 111.6(3) ?
O9 C14 C15 . . 106.2(3) ?
O10 C14 C15 . . 106.3(3) ?
C13 C14 C15 . . 108.4(3) ?
F11 C15 F12 . . 107.1(3) ?
F11 C15 F10 . . 107.7(3) ?
F12 C15 F10 . . 106.9(3) ?
F11 C15 C14 . . 112.5(3) ?
F12 C15 C14 . . 110.7(3) ?
F10 C15 C14 . . 111.7(3) ?
F1 C5 F3 . . 112.9(9) ?
F1 C5 F2 . . 105.9(10) ?
F3 C5 F2 . . 102.8(7) ?
F1 C5 C4 . . 112.2(5) ?
F3 C5 C4 . . 113.7(5) ?
F2 C5 C4 . . 108.4(5) ?
F5 C1 F4 . . 112.4(10) ?
F5 C1 F6 . . 101.1(9) ?
F4 C1 F6 . . 101.8(8) ?
F5 C1 C2 . . 113.6(8) ?
F4 C1 C2 . . 116.8(6) ?
F6 C1 C2 . . 109.0(5) ?

loop_
_geom_bond_atom_site_label_1
_geom_bond_atom_site_label_2
_geom_bond_site_symmetry_2
_geom_bond_distance
_geom_bond_publ_flag
Sn1 Sn4 . 3.7359(8) ?
Sn1 Sn2 . 3.7424(9) ?
Sn1 Sn3 . 4.9526(9) ?
Sn2 Sn3 . 3.6868(10) ?
Sn2 Sn4 . 4.9664(9) ?
Sn3 Sn4 . 3.6677(9) ?
Sn1 O9 . 2.083(3) y
Sn1 O7 . 2.149(2) y
Sn1 O4 . 2.181(2) y
Sn1 O3 . 2.887(3) y
Sn2 O3 . 2.158(2) y
Sn2 O5 . 2.165(2) y
Sn2 O7 . 2.222(2) y
Sn2 O8 . 2.659(3) y
Sn3 O8 . 2.109(2) y
Sn3 O10 . 2.170(2) y
Sn3 O5 . 2.188(3) y
Sn3 O6 . 2.727(3) y
Sn4 O6 . 2.128(2) y
Sn4 O10 . 2.178(2) y
Sn4 O4 . 2.181(2) y
Sn4 O9 . 2.800(3) y
Cu1 O2 3_666 1.924(2) ?
Cu1 O2 . 1.924(2) y
Cu1 O1 3_666 1.927(3) ?
Cu1 O1 . 1.927(3) y
O1 C2 . 1.254(4) ?
O2 C4 . 1.257(4) ?
O3 C7 . 1.387(4) ?
O4 C7 . 1.421(4) ?
O5 C9 . 1.430(4) ?
O6 C9 . 1.383(4) ?
O7 C12 . 1.421(4) ?
O8 C12 . 1.387(4) ?
O9 C14 . 1.380(4) ?
O10 C14 . 1.425(4) ?
C2 C3 . 1.369(5) ?
C2 C1 . 1.530(6) ?
C3 C4 . 1.376(5) ?
C3 H3 . 0.9300 ?
C4 C5 . 1.528(5) ?
C6 F14 . 1.330(5) ?
C6 F13 . 1.332(5) ?
C6 F15 . 1.341(5) ?
C6 C7 . 1.545(5) ?
C7 C8 . 1.525(5) ?
C8 C9 . 1.530(5) ?
C8 H8A . 0.9700 ?
C8 H8B . 0.9700 ?
C9 C10 . 1.546(5) ?
C10 F17 . 1.331(5) ?
C10 F16 . 1.333(5) ?
C10 F18 . 1.342(5) ?
C11 F7 . 1.334(4) ?
C11 F9 . 1.337(4) ?
C11 F8 . 1.340(4) ?
C11 C12 . 1.542(5) ?
C12 C13 . 1.525(5) ?
C13 C14 . 1.525(5) ?
C13 H13A . 0.9700 ?
C13 H13B . 0.9700 ?
C14 C15 . 1.546(5) ?
C15 F11 . 1.332(4) ?
C15 F12 . 1.336(4) ?
C15 F10 . 1.336(5) ?
C5 F1 . 1.262(6) ?
C5 F3 . 1.294(6) ?
C5 F2 . 1.330(7) ?
C1 F5 . 1.302(8) ?
C1 F4 . 1.316(6) ?
C1 F6 . 1.342(7) ?
